data_4000525
_journal_name_full 'Chemistry of Materials'
_journal_paper_doi 10.1021/cm050412c
_journal_year 2005
_chemical_formula_sum 'Cu Nb2 Se12 Tl3'
_chemical_formula_weight 1809.99
_chemical_name_common 'Thallium Niobium Copper Selenide'
_space_group_IT_number 14
_symmetry_cell_setting monoclinic
_symmetry_space_group_name_Hall '-P 2yn'
_symmetry_space_group_name_H-M 'P 1 21/n 1'
_cell_angle_alpha 90.00
_cell_angle_beta 96.675(5)
_cell_angle_gamma 90.00
_cell_formula_units_Z 4
_cell_length_a 9.575(2)
_cell_length_b 13.172(3)
_cell_length_c 14.998(4)
_cell_measurement_temperature 175(5)
_cell_volume 1878.8(8)
_exptl_crystal_density_diffrn 6.399
_cod_depositor_comments
;
The following automatic conversions were performed:
'_symmetry_cell_setting' value 'Monoclinic' changed to 'monoclinic'
according to '/home/saulius/struct/CIF-dictionaries/cif_core.dic'
dictionary named 'cif_core.dic' version 2.4.1 from 2010-06-29.

Automatic conversion script
Id: cif_fix_enum 1527 2010-12-29 10:47:43Z saulius 
;
_cod_original_sg_symbol_H-M 'P 21/n'
_cod_database_code 4000525

loop_
_symmetry_equiv_pos_as_xyz
'x, y, z'
'-x+1/2, y+1/2, -z+1/2'
'-x, -y, -z'
'x-1/2, -y-1/2, z-1/2'

loop_
_atom_site_label
_atom_site_type_symbol
_atom_site_fract_x
_atom_site_fract_y
_atom_site_fract_z
_atom_site_U_iso_or_equiv
_atom_site_adp_type
_atom_site_occupancy
_atom_site_symmetry_multiplicity
_atom_site_calc_flag
_atom_site_refinement_flags
_atom_site_disorder_assembly
_atom_site_disorder_group
Tl1 Tl 0.12600(8) 0.40962(6) 0.23362(5) 0.02024(19) Uani 1 1 d . . .
Tl2 Tl 0.47537(8) 0.61793(6) 0.15003(5) 0.0248(2) Uani 1 1 d . . .
Tl3 Tl 0.74220(10) 0.42028(6) 0.50308(5) 0.0296(2) Uani 1 1 d . . .
Cu1 Cu 0.6796(2) 0.68461(17) 0.57282(15) 0.0158(5) Uani 1 1 d . . .
Nb1 Nb 0.82650(16) 0.72201(12) 0.41632(10) 0.0100(3) Uani 1 1 d . . .
Nb2 Nb 0.00603(16) 0.77489(11) 0.22289(10) 0.0100(3) Uani 1 1 d . . .
Se1 Se 0.26083(18) 0.20721(13) 0.19891(12) 0.0143(4) Uani 1 1 d . . .
Se2 Se 0.96343(18) 0.60118(12) 0.32313(11) 0.0118(4) Uani 1 1 d . . .
Se3 Se 0.12693(18) 0.64105(13) 0.12985(12) 0.0127(4) Uani 1 1 d . . .
Se4 Se 0.72308(18) 0.56438(13) 0.32892(12) 0.0128(4) Uani 1 1 d . . .
Se5 Se 0.01354(19) 0.38534(14) 0.01767(12) 0.0163(4) Uani 1 1 d . . .
Se6 Se 0.78711(18) 0.72027(13) 0.12038(11) 0.0137(4) Uani 1 1 d . . .
Se7 Se 0.07524(18) 0.34475(13) 0.43817(12) 0.0137(4) Uani 1 1 d . . .
Se8 Se 0.42692(18) 0.43797(13) 0.33880(12) 0.0142(4) Uani 1 1 d . . .
Se9 Se 0.32993(19) 0.58436(13) 0.93830(12) 0.0159(4) Uani 1 1 d . . .
Se10 Se 0.74970(18) 0.82081(13) 0.24702(12) 0.0127(4) Uani 1 1 d . . .
Se11 Se 0.55579(18) 0.72584(13) 0.42505(12) 0.0136(4) Uani 1 1 d . . .
Se12 Se 0.04373(18) 0.84146(13) 0.39679(12) 0.0135(4) Uani 1 1 d . . .
